data_7030823
loop_
_publ_author_name
'Zhou, Jing-Ru'
'Liu, Da-Peng'
'He, Yue'
'Kong, Xiang-Jian'
'Zhang, Zhi-Ming'
'Ren, Yan-Ping'
'Long, La-Sheng'
'Huang, Rong-Bin'
'Zheng, Lan-Sun'

_publ_section_title
;
 A highly selective colorimetric chemosensor for cobalt(ii) ions based on
 a tripodal amide ligand.
;
_journal_issue 30
_journal_name_full 'Dalton transactions (Cambridge, England : 2003)'
_journal_page_first 11579
_journal_page_last 11586
_journal_paper_doi 10.1039/c4dt00776j
_journal_volume 43
_journal_year 2014
_chemical_formula_sum 'C33 H48 Co N7 O17'
_chemical_formula_weight 873.71
_chemical_name_systematic ?
_space_group_IT_number 14
_symmetry_cell_setting monoclinic
_symmetry_space_group_name_Hall '-P 2ybc'
_symmetry_space_group_name_H-M 'P 1 21/c 1'
_atom_sites_solution_hydrogens geom
_atom_sites_solution_primary direct
_atom_sites_solution_secondary difmap
_audit_creation_method SHELXL-97
_cell_angle_alpha 90.00
_cell_angle_beta 110.956(6)
_cell_angle_gamma 90.00
_cell_formula_units_Z 4
_cell_length_a 16.3575(9)
_cell_length_b 17.3926(9)
_cell_length_c 14.9132(8)
_cell_measurement_reflns_used 2714
_cell_measurement_temperature 173(2)
_cell_measurement_theta_max 25.8380
_cell_measurement_theta_min 3.6050
_cell_volume 3962.2(4)
_computing_cell_refinement 'CrysAlis RED'
_computing_data_collection 'CrysAlis CCD'
_computing_data_reduction 'CrysAlis RED'
_computing_molecular_graphics 'SHELXTL V.5.0 (Sheldrick, 1997)'
_computing_publication_material 'SHELXL-97 (Sheldrick, 1997)'
_computing_structure_refinement 'SHELXL-97 (Sheldrick, 1997)'
_computing_structure_solution 'SHELXS-97 (Sheldrick, 1990)'
_diffrn_ambient_temperature 173(2)
_diffrn_measured_fraction_theta_full 0.998
_diffrn_measured_fraction_theta_max 0.998
_diffrn_measurement_device_type 'Xcalibur, Sapphire3, Gemini ultra'
_diffrn_radiation_monochromator graphite
_diffrn_radiation_source 'Enhance (Mo) X-ray Source'
_diffrn_radiation_type MoK\a
_diffrn_radiation_wavelength 0.71073
_diffrn_reflns_av_R_equivalents 0.0470
_diffrn_reflns_av_sigmaI/netI 0.0593
_diffrn_reflns_limit_h_max 19
_diffrn_reflns_limit_h_min -19
_diffrn_reflns_limit_k_max 19
_diffrn_reflns_limit_k_min -20
_diffrn_reflns_limit_l_max 10
_diffrn_reflns_limit_l_min -17
_diffrn_reflns_number 17928
_diffrn_reflns_theta_full 25.00
_diffrn_reflns_theta_max 25.00
_diffrn_reflns_theta_min 3.29
_exptl_absorpt_coefficient_mu 0.516
_exptl_absorpt_correction_T_max 0.9747
_exptl_absorpt_correction_T_min 0.9039
_exptl_absorpt_correction_type multi-scan
_exptl_absorpt_process_details 'CrysAlis RED'
_exptl_crystal_colour red
_exptl_crystal_density_diffrn 1.465
_exptl_crystal_density_method 'not measured'
_exptl_crystal_description block
_exptl_crystal_F_000 1832
_exptl_crystal_size_max 0.20
_exptl_crystal_size_mid 0.05
_exptl_crystal_size_min 0.05
_refine_diff_density_max 0.835
_refine_diff_density_min -0.491
_refine_diff_density_rms 0.092
_refine_ls_extinction_method none
_refine_ls_goodness_of_fit_ref 1.068
_refine_ls_hydrogen_treatment constr
_refine_ls_matrix_type full
_refine_ls_number_parameters 523
_refine_ls_number_reflns 6965
_refine_ls_number_restraints 0
_refine_ls_restrained_S_all 1.068
_refine_ls_R_factor_all 0.0890
_refine_ls_R_factor_gt 0.0647
_refine_ls_shift/su_max 0.001
_refine_ls_shift/su_mean 0.000
_refine_ls_structure_factor_coef Fsqd
_refine_ls_weighting_details 'calc w=1/[\s^2^(Fo^2^)+(0.0927P)^2^+3.6925P] where P=(Fo^2^+2Fc^2^)/3'
_refine_ls_weighting_scheme calc
_refine_ls_wR_factor_gt 0.1630
_refine_ls_wR_factor_ref 0.1769
_reflns_number_gt 5256
_reflns_number_total 6965
_reflns_threshold_expression >2sigma(I)
_cod_data_source_file c4dt00776j2.cif
_cod_data_source_block compound3
_cod_depositor_comments
;
 Marking attached hydrogen atoms.

 Antanas Vaitkus,
 2017-07-12

 Adding full bibliography for 7030821--7030825.cif.
;
_cod_original_sg_symbol_H-M p21/c
_cod_database_code 7030823

loop_
_symmetry_equiv_pos_as_xyz
'x, y, z'
'-x, y+1/2, -z+1/2'
'-x, -y, -z'
'x, -y-1/2, z-1/2'

loop_
_atom_site_label
_atom_site_type_symbol
_atom_site_fract_x
_atom_site_fract_y
_atom_site_fract_z
_atom_site_U_iso_or_equiv
_atom_site_adp_type
_atom_site_occupancy
_atom_site_symmetry_multiplicity
_atom_site_calc_flag
_atom_site_refinement_flags
_atom_site_attached_hydrogens
Co1 Co -0.36958(3) 0.80011(3) -0.89208(3) 0.02163(17) Uani 1 1 d . 0
C1 C -0.4620(3) 0.6981(2) -0.8079(3) 0.0278(9) Uani 1 1 d . 0
H1A H -0.4341 0.6924 -0.7374 0.033 Uiso 1 1 calc R 0
H1B H -0.5043 0.6555 -0.8322 0.033 Uiso 1 1 calc R 0
C2 C -0.5102(3) 0.7748(2) -0.8314(3) 0.0286(9) Uani 1 1 d . 0
H2A H -0.5544 0.7746 -0.8973 0.034 Uiso 1 1 calc R 0
H2B H -0.5397 0.7863 -0.7854 0.034 Uiso 1 1 calc R 0
C3 C -0.4027(3) 0.8656(2) -0.7387(3) 0.0305(9) Uani 1 1 d . 0
C4 C -0.3069(3) 0.8779(2) -0.7170(3) 0.0304(10) Uani 1 1 d . 0
C5 C -0.2528(3) 0.9194(3) -0.6401(3) 0.0388(11) Uani 1 1 d . 0
H5A H -0.2760 0.9468 -0.5995 0.047 Uiso 1 1 calc R 0
C6 C -0.1634(3) 0.9204(3) -0.6229(3) 0.0440(12) Uani 1 1 d . 0
H6A H -0.1248 0.9501 -0.5717 0.053 Uiso 1 1 calc R 0
C7 C -0.1316(3) 0.8777(3) -0.6814(3) 0.0367(11) Uani 1 1 d . 0
C8 C -0.1900(3) 0.8362(2) -0.7573(3) 0.0291(9) Uani 1 1 d . 0
H8A H -0.1679 0.8066 -0.7972 0.035 Uiso 1 1 calc R 0
C9 C -0.0357(3) 0.8752(3) -0.6602(3) 0.0482(13) Uani 1 1 d . 0
C10 C 0.0759(4) 0.8326(4) -0.7128(5) 0.0737(19) Uani 1 1 d . 0
H10A H 0.0826 0.8084 -0.7692 0.111 Uiso 1 1 calc R 0
H10B H 0.1022 0.7996 -0.6566 0.111 Uiso 1 1 calc R 0
H10C H 0.1054 0.8827 -0.7013 0.111 Uiso 1 1 calc R 0
C11 C -0.4262(3) 0.6498(2) -0.9474(3) 0.0264(9) Uani 1 1 d . 0
H11A H -0.3779 0.6404 -0.9714 0.032 Uiso 1 1 calc R 0
H11B H -0.4502 0.5995 -0.9377 0.032 Uiso 1 1 calc R 0
C12 C -0.4966(3) 0.6968(2) -1.0189(3) 0.0288(9) Uani 1 1 d . 0
H12A H -0.5065 0.6793 -1.0852 0.035 Uiso 1 1 calc R 0
H12B H -0.5522 0.6925 -1.0071 0.035 Uiso 1 1 calc R 0
C13 C -0.4987(3) 0.8297(2) -1.0690(3) 0.0248(9) Uani 1 1 d . 0
C14 C -0.4485(2) 0.9025(2) -1.0414(3) 0.0231(8) Uani 1 1 d . 0
C15 C -0.4655(3) 0.9675(2) -1.0991(3) 0.0294(9) Uani 1 1 d . 0
H15A H -0.5133 0.9681 -1.1585 0.035 Uiso 1 1 calc R 0
C16 C -0.4125(3) 1.0314(2) -1.0697(3) 0.0300(9) Uani 1 1 d . 0
H16A H -0.4227 1.0758 -1.1092 0.036 Uiso 1 1 calc R 0
C17 C -0.3442(3) 1.0298(2) -0.9821(3) 0.0266(9) Uani 1 1 d . 0
C18 C -0.3305(2) 0.9629(2) -0.9269(3) 0.0250(9) Uani 1 1 d . 0
H18A H -0.2838 0.9620 -0.8665 0.030 Uiso 1 1 calc R 0
C19 C -0.2842(3) 1.0965(2) -0.9432(3) 0.0307(10) Uani 1 1 d . 0
C20 C -0.2560(3) 1.2258(3) -0.9728(4) 0.0525(14) Uani 1 1 d . 0
H20A H -0.2788 1.2654 -1.0223 0.079 Uiso 1 1 calc R 0
H20B H -0.1946 1.2153 -0.9635 0.079 Uiso 1 1 calc R 0
H20C H -0.2601 1.2440 -0.9124 0.079 Uiso 1 1 calc R 0
C21 C -0.3121(3) 0.6551(2) -0.7862(3) 0.0274(9) Uani 1 1 d . 0
H21A H -0.2888 0.6858 -0.7265 0.033 Uiso 1 1 calc R 0
H21B H -0.2669 0.6539 -0.8160 0.033 Uiso 1 1 calc R 0
C22 C -0.3296(3) 0.5731(2) -0.7608(3) 0.0316(10) Uani 1 1 d . 0
H22A H -0.3843 0.5718 -0.7467 0.038 Uiso 1 1 calc R 0
H22B H -0.3370 0.5386 -0.8161 0.038 Uiso 1 1 calc R 0
C23 C -0.2247(3) 0.4764(3) -0.6701(3) 0.0327(10) Uani 1 1 d . 0
C24 C -0.1539(3) 0.4571(3) -0.5756(3) 0.0309(10) Uani 1 1 d . 0
C25 C -0.1158(3) 0.3845(3) -0.5616(3) 0.0393(11) Uani 1 1 d . 0
H25A H -0.1341 0.3472 -0.6114 0.047 Uiso 1 1 calc R 0
C26 C -0.0515(3) 0.3671(3) -0.4753(3) 0.0403(11) Uani 1 1 d . 0
H26A H -0.0242 0.3181 -0.4649 0.048 Uiso 1 1 calc R 0
C27 C -0.0271(3) 0.4225(3) -0.4037(3) 0.0380(11) Uani 1 1 d . 0
C28 C -0.0698(3) 0.4937(3) -0.4234(3) 0.0359(10) Uani 1 1 d . 0
H28A H -0.0534 0.5316 -0.3742 0.043 Uiso 1 1 calc R 0
C29 C 0.0417(3) 0.4035(3) -0.3101(4) 0.0452(12) Uani 1 1 d . 0
C30 C 0.1225(4) 0.4483(4) -0.1523(4) 0.0688(18) Uani 1 1 d . 0
H30A H 0.1278 0.4941 -0.1125 0.103 Uiso 1 1 calc R 0
H30B H 0.1789 0.4374 -0.1587 0.103 Uiso 1 1 calc R 0
H30C H 0.1051 0.4043 -0.1220 0.103 Uiso 1 1 calc R 0
C31 C -0.2567(3) 0.7868(2) -1.0056(3) 0.0287(9) Uani 1 1 d . 0
C32 C -0.1647(3) 0.7632(3) -0.9981(4) 0.0465(13) Uani 1 1 d . 0
H32A H -0.1520 0.7846 -1.0525 0.070 Uiso 1 1 calc R 0
H32B H -0.1610 0.7069 -0.9992 0.070 Uiso 1 1 calc R 0
H32C H -0.1221 0.7827 -0.9379 0.070 Uiso 1 1 calc R 0
C33 C -0.0796(6) 0.1455(6) -0.6561(6) 0.108(3) Uani 1 1 d . 3
N1 N -0.3923(2) 0.69357(19) -0.8535(2) 0.0235(7) Uani 1 1 d . 0
N2 N -0.4414(2) 0.83053(19) -0.8228(2) 0.0264(8) Uani 1 1 d . 0
N3 N -0.2760(2) 0.83672(18) -0.7758(2) 0.0232(7) Uani 1 1 d . 0
N4 N -0.4646(2) 0.77591(19) -1.0052(2) 0.0252(7) Uani 1 1 d . 0
N5 N -0.3799(2) 0.90056(19) -0.9551(2) 0.0241(7) Uani 1 1 d . 0
N6 N -0.2572(2) 0.5464(2) -0.6779(2) 0.0290(8) Uani 1 1 d . 0
H6B H -0.2336 0.5788 -0.6302 0.035 Uiso 1 1 calc R 0
N7 N -0.1322(2) 0.5115(2) -0.5070(2) 0.0328(8) Uani 1 1 d . 0
O1 O -0.4372(2) 0.8817(2) -0.6786(2) 0.0458(8) Uani 1 1 d . 0
O1W O -0.4451(3) 1.0220(2) -0.6024(3) 0.0646(11) Uani 1 1 d . 2
O2W O -0.2859(3) 0.2650(2) -0.7478(3) 0.0760(13) Uani 1 1 d . 2
O3W O -0.2066(3) 0.0878(3) -0.5355(3) 0.0792(13) Uani 1 1 d . 2
O4W O -0.6539(3) 0.9221(3) -1.2933(3) 0.0814(14) Uani 1 1 d . 2
O5W O -0.3170(3) 0.4293(3) -0.9382(3) 0.0940(16) Uani 1 1 d . 2
O2 O 0.0172(3) 0.9008(4) -0.5880(3) 0.0984(19) Uani 1 1 d . 0
O3 O -0.0162(2) 0.8432(2) -0.7298(2) 0.0479(9) Uani 1 1 d . 0
O4 O -0.56365(19) 0.82360(17) -1.14594(19) 0.0333(7) Uani 1 1 d . 0
O5 O -0.2230(2) 1.0951(2) -0.8684(2) 0.0472(8) Uani 1 1 d . 0
O6 O -0.3070(2) 1.15597(17) -1.0029(2) 0.0415(8) Uani 1 1 d . 0
O7 O -0.2485(2) 0.42723(19) -0.7350(2) 0.0501(9) Uani 1 1 d . 0
O8 O 0.0800(3) 0.3431(2) -0.2922(3) 0.0647(11) Uani 1 1 d . 0
O9 O 0.0564(2) 0.4615(2) -0.2473(2) 0.0568(10) Uani 1 1 d . 0
O10 O -0.3000(2) 0.82856(19) -1.0719(2) 0.0401(8) Uani 1 1 d . 0
O11 O -0.27989(17) 0.76132(16) -0.93710(17) 0.0263(6) Uani 1 1 d . 0
O12 O -0.1285(4) 0.1989(3) -0.6243(4) 0.1036(18) Uani 1 1 d . 1

loop_
_atom_site_aniso_label
_atom_site_aniso_U_11
_atom_site_aniso_U_22
_atom_site_aniso_U_33
_atom_site_aniso_U_23
_atom_site_aniso_U_13
_atom_site_aniso_U_12
Co1 0.0246(3) 0.0233(3) 0.0181(3) 0.0023(2) 0.0090(2) 0.0014(2)
C1 0.032(2) 0.032(2) 0.0240(19) 0.0011(17) 0.0158(17) -0.0021(19)
C2 0.032(2) 0.031(2) 0.028(2) 0.0010(17) 0.0161(17) 0.0033(18)
C3 0.042(2) 0.021(2) 0.034(2) 0.0026(18) 0.0201(19) 0.0038(19)
C4 0.042(3) 0.028(2) 0.023(2) 0.0006(17) 0.0133(18) -0.001(2)
C5 0.048(3) 0.035(3) 0.036(2) -0.008(2) 0.018(2) -0.003(2)
C6 0.048(3) 0.049(3) 0.027(2) -0.010(2) 0.003(2) -0.013(2)
C7 0.034(2) 0.046(3) 0.027(2) 0.009(2) 0.0060(18) -0.001(2)
C8 0.029(2) 0.031(2) 0.024(2) 0.0069(17) 0.0061(16) 0.0035(19)
C9 0.035(3) 0.068(4) 0.037(3) 0.008(3) 0.007(2) -0.005(3)
C10 0.036(3) 0.097(5) 0.085(4) 0.012(4) 0.018(3) 0.012(3)
C11 0.035(2) 0.026(2) 0.0204(19) -0.0021(16) 0.0124(16) -0.0035(18)
C12 0.032(2) 0.028(2) 0.025(2) -0.0035(17) 0.0091(16) -0.0083(19)
C13 0.024(2) 0.029(2) 0.0219(19) 0.0014(16) 0.0078(16) 0.0015(17)
C14 0.022(2) 0.029(2) 0.0222(19) 0.0015(16) 0.0125(15) 0.0051(17)
C15 0.026(2) 0.033(2) 0.027(2) 0.0056(17) 0.0070(16) 0.0071(19)
C16 0.034(2) 0.026(2) 0.033(2) 0.0072(18) 0.0163(18) 0.0055(19)
C17 0.025(2) 0.026(2) 0.032(2) 0.0010(17) 0.0149(17) 0.0028(17)
C18 0.023(2) 0.027(2) 0.026(2) 0.0027(16) 0.0093(16) 0.0003(17)
C19 0.029(2) 0.026(2) 0.041(2) 0.0001(19) 0.018(2) 0.0020(19)
C20 0.046(3) 0.035(3) 0.074(4) 0.002(3) 0.019(3) -0.010(2)
C21 0.030(2) 0.028(2) 0.0232(19) 0.0043(17) 0.0094(16) 0.0030(18)
C22 0.035(2) 0.028(2) 0.028(2) 0.0012(18) 0.0073(18) 0.0040(19)
C23 0.042(3) 0.028(2) 0.029(2) -0.0015(19) 0.0145(19) -0.003(2)
C24 0.031(2) 0.031(2) 0.029(2) 0.0037(18) 0.0095(18) -0.0030(19)
C25 0.049(3) 0.028(2) 0.040(2) 0.000(2) 0.014(2) 0.005(2)
C26 0.039(3) 0.032(3) 0.049(3) 0.011(2) 0.015(2) 0.010(2)
C27 0.033(2) 0.041(3) 0.038(2) 0.007(2) 0.0106(19) -0.002(2)
C28 0.039(2) 0.035(3) 0.031(2) 0.0034(19) 0.0087(19) -0.001(2)
C29 0.040(3) 0.047(3) 0.045(3) 0.012(2) 0.011(2) -0.002(2)
C30 0.067(4) 0.080(5) 0.040(3) 0.010(3) -0.006(3) 0.014(3)
C31 0.034(2) 0.030(2) 0.025(2) -0.0020(18) 0.0147(18) -0.0017(19)
C32 0.044(3) 0.057(3) 0.050(3) 0.011(2) 0.030(2) 0.010(3)
C33 0.132(8) 0.104(7) 0.107(6) 0.001(5) 0.065(6) 0.027(6)
N1 0.0259(17) 0.0248(18) 0.0222(16) 0.0027(14) 0.0118(13) 0.0010(14)
N2 0.0296(18) 0.0256(18) 0.0258(17) 0.0019(14) 0.0120(14) 0.0011(15)
N3 0.0286(18) 0.0221(18) 0.0185(15) 0.0041(13) 0.0079(13) 0.0011(14)
N4 0.0285(18) 0.0243(18) 0.0211(16) 0.0016(13) 0.0067(14) -0.0001(15)
N5 0.0260(17) 0.0276(19) 0.0200(16) 0.0024(13) 0.0100(13) 0.0045(15)
N6 0.039(2) 0.0248(19) 0.0228(17) 0.0021(14) 0.0101(15) 0.0036(16)
N7 0.035(2) 0.029(2) 0.0317(19) 0.0014(16) 0.0090(15) -0.0009(16)
O1 0.059(2) 0.047(2) 0.0460(19) -0.0174(16) 0.0366(17) -0.0076(17)
O1W 0.078(3) 0.048(2) 0.067(2) -0.0025(19) 0.026(2) 0.016(2)
O2W 0.065(3) 0.051(3) 0.096(3) -0.005(2) 0.009(2) -0.007(2)
O3W 0.074(3) 0.075(3) 0.078(3) -0.005(2) 0.014(2) 0.000(2)
O4W 0.067(3) 0.092(4) 0.070(3) 0.038(2) 0.007(2) 0.011(2)
O5W 0.097(4) 0.114(4) 0.057(3) -0.005(3) 0.010(2) 0.013(3)
O2 0.039(2) 0.195(6) 0.048(2) -0.022(3) -0.0009(19) -0.017(3)
O3 0.0277(17) 0.053(2) 0.059(2) 0.0004(17) 0.0103(15) -0.0019(15)
O4 0.0345(16) 0.0332(17) 0.0240(14) 0.0051(12) 0.0007(12) -0.0029(13)
O5 0.0400(19) 0.042(2) 0.0492(19) -0.0034(16) 0.0031(16) -0.0055(16)
O6 0.0391(18) 0.0249(17) 0.056(2) 0.0056(15) 0.0120(15) -0.0056(14)
O7 0.070(2) 0.0301(18) 0.0371(17) -0.0032(15) 0.0027(16) 0.0082(17)
O8 0.063(3) 0.053(3) 0.059(2) 0.0138(19) -0.0016(19) 0.016(2)
O9 0.063(2) 0.053(2) 0.0384(19) 0.0054(17) -0.0014(16) 0.0101(19)
O10 0.0480(19) 0.049(2) 0.0300(16) 0.0122(15) 0.0222(14) 0.0097(16)
O11 0.0300(15) 0.0284(16) 0.0243(14) 0.0053(12) 0.0142(12) 0.0017(12)
O12 0.098(4) 0.067(3) 0.147(5) 0.007(3) 0.045(4) 0.013(3)

loop_
_atom_type_symbol
_atom_type_description
_atom_type_scat_dispersion_real
_atom_type_scat_dispersion_imag
_atom_type_scat_source
C C 0.0033 0.0016 'International Tables Vol C Tables 4.2.6.8 and 6.1.1.4'
H H 0.0000 0.0000 'International Tables Vol C Tables 4.2.6.8 and 6.1.1.4'
N N 0.0061 0.0033 'International Tables Vol C Tables 4.2.6.8 and 6.1.1.4'
O O 0.0106 0.0060 'International Tables Vol C Tables 4.2.6.8 and 6.1.1.4'
Co Co 0.3494 0.9721 'International Tables Vol C Tables 4.2.6.8 and 6.1.1.4'

loop_
_geom_angle_atom_site_label_1
_geom_angle_atom_site_label_2
_geom_angle_atom_site_label_3
_geom_angle
N4 Co1 N2 94.37(14)
N4 Co1 O11 95.53(13)
N2 Co1 O11 168.02(12)
N4 Co1 N5 82.43(14)
N2 Co1 N5 92.80(14)
O11 Co1 N5 95.16(12)
N4 Co1 N3 173.73(14)
N2 Co1 N3 82.39(14)
O11 Co1 N3 88.35(12)
N5 Co1 N3 92.34(13)
N4 Co1 N1 82.70(13)
N2 Co1 N1 83.53(14)
O11 Co1 N1 91.06(12)
N5 Co1 N1 164.36(13)
N3 Co1 N1 102.19(13)
N1 C1 C2 110.5(3)
N2 C2 C1 104.0(3)
O1 C3 N2 126.3(4)
O1 C3 C4 121.2(4)
N2 C3 C4 112.2(3)
N3 C4 C5 122.4(4)
N3 C4 C3 112.7(3)
C5 C4 C3 124.5(4)
C4 C5 C6 118.7(4)
C7 C6 C5 119.0(4)
C6 C7 C8 119.3(4)
C6 C7 C9 119.3(4)
C8 C7 C9 121.4(4)
N3 C8 C7 122.0(4)
O2 C9 O3 124.5(5)
O2 C9 C7 123.1(5)
O3 C9 C7 112.4(4)
C12 C11 N1 108.5(3)
N4 C12 C11 105.6(3)
O4 C13 N4 127.1(4)
O4 C13 C14 121.8(4)
N4 C13 C14 111.0(3)
N5 C14 C15 121.1(4)
N5 C14 C13 115.2(3)
C15 C14 C13 123.7(3)
C16 C15 C14 119.7(4)
C15 C16 C17 119.1(4)
C16 C17 C18 118.6(4)
C16 C17 C19 123.2(4)
C18 C17 C19 118.2(4)
N5 C18 C17 122.8(3)
O5 C19 O6 125.4(4)
O5 C19 C17 123.8(4)
O6 C19 C17 110.8(4)
N1 C21 C22 112.7(3)
N6 C22 C21 109.9(3)
O7 C23 N6 124.2(4)
O7 C23 C24 119.8(4)
N6 C23 C24 116.1(4)
N7 C24 C25 122.9(4)
N7 C24 C23 117.4(4)
C25 C24 C23 119.7(4)
C26 C25 C24 119.5(4)
C25 C26 C27 118.8(4)
C26 C27 C28 117.9(4)
C26 C27 C29 118.9(4)
C28 C27 C29 123.2(4)
N7 C28 C27 123.9(4)
O8 C29 O9 123.7(5)
O8 C29 C27 124.2(5)
O9 C29 C27 112.2(4)
O10 C31 O11 126.5(4)
O10 C31 C32 119.2(4)
O11 C31 C32 114.3(4)
C21 N1 C11 109.8(3)
C21 N1 C1 109.9(3)
C11 N1 C1 110.7(3)
C21 N1 Co1 113.3(2)
C11 N1 Co1 104.0(2)
C1 N1 Co1 108.9(2)
C3 N2 C2 118.7(3)
C3 N2 Co1 117.4(3)
C2 N2 Co1 112.1(3)
C8 N3 C4 118.6(3)
C8 N3 Co1 127.7(3)
C4 N3 Co1 112.8(3)
C13 N4 C12 122.3(3)
C13 N4 Co1 119.4(3)
C12 N4 Co1 118.3(2)
C18 N5 C14 118.6(3)
C18 N5 Co1 129.6(3)
C14 N5 Co1 111.9(3)
C23 N6 C22 123.5(4)
C28 N7 C24 116.9(4)
C9 O3 C10 116.6(4)
C19 O6 C20 116.9(4)
C29 O9 C30 116.4(4)
C31 O11 Co1 128.9(3)

loop_
_geom_bond_atom_site_label_1
_geom_bond_atom_site_label_2
_geom_bond_distance
Co1 N4 1.888(3)
Co1 N2 1.897(3)
Co1 O11 1.940(3)
Co1 N5 1.962(3)
Co1 N3 1.964(3)
Co1 N1 2.014(3)
C1 N1 1.524(5)
C1 C2 1.526(6)
C2 N2 1.455(5)
C3 O1 1.250(5)
C3 N2 1.332(5)
C3 C4 1.497(6)
C4 N3 1.362(5)
C4 C5 1.376(6)
C5 C6 1.392(7)
C6 C7 1.381(7)
C7 C8 1.394(6)
C7 C9 1.487(7)
C8 N3 1.332(5)
C9 O2 1.201(6)
C9 O3 1.312(6)
C10 O3 1.448(6)
C11 C12 1.501(6)
C11 N1 1.514(5)
C12 N4 1.460(5)
C13 O4 1.259(5)
C13 N4 1.308(5)
C13 C14 1.485(6)
C14 N5 1.372(5)
C14 C15 1.388(6)
C15 C16 1.380(6)
C16 C17 1.382(6)
C17 C18 1.396(6)
C17 C19 1.496(6)
C18 N5 1.328(5)
C19 O5 1.203(5)
C19 O6 1.329(5)
C20 O6 1.452(6)
C21 N1 1.494(5)
C21 C22 1.530(6)
C22 N6 1.449(5)
C23 O7 1.246(5)
C23 N6 1.318(5)
C23 C24 1.507(6)
C24 N7 1.345(5)
C24 C25 1.391(6)
C25 C26 1.373(6)
C26 C27 1.387(7)
C27 C28 1.400(7)
C27 C29 1.484(6)
C28 N7 1.335(5)
C29 O8 1.203(6)
C29 O9 1.338(6)
C30 O9 1.461(6)
C31 O10 1.227(5)
C31 O11 1.289(5)
C31 C32 1.525(6)
C33 O12 1.414(9)
